data_2108296
loop_
_publ_author_name
'Berger, Gilles'
'Soubhye, Jalal'
'Wintjens, Ren\'e'
'Robeyns, Koen'
'Meyer, Franck'

_publ_section_title
;
 Crystal packing and theoretical analysis of halogen- and hydrogen-bonded
 hydrazones from pharmaceuticals. Evidence of type I and II halogen bonds
 in extended chains of dichloromethane
;
_journal_coeditor_code LO5039
_journal_issue 6
_journal_name_full 'Acta Crystallographica Section B'
_journal_page_first
;
;
_journal_paper_doi 10.1107/S2052520618014221
_journal_volume 74
_journal_year 2018
_chemical_formula_moiety 'C13 H10 I N3 O'
_chemical_formula_sum 'C13 H10 I N3 O'
_chemical_formula_weight 351.14
_space_group_crystal_system triclinic
_space_group_IT_number 2
_space_group_name_Hall '-P 1'
_space_group_name_H-M_alt 'P -1'
_symmetry_space_group_name_Hall '-P 1'
_symmetry_space_group_name_H-M 'P -1'
_atom_sites_solution_hydrogens geom
_audit_creation_method SHELXL-2014/7
_cell_angle_alpha 109.836(6)
_cell_angle_beta 101.250(7)
_cell_angle_gamma 97.494(6)
_cell_formula_units_Z 4
_cell_length_a 10.0223(9)
_cell_length_b 11.1984(3)
_cell_length_c 12.4505(10)
_cell_measurement_reflns_used 9164
_cell_measurement_temperature 297(2)
_cell_measurement_theta_max 25.8210
_cell_measurement_theta_min 3.2000
_cell_volume 1259.58(17)
_computing_cell_refinement
;
CrysAlisPro, Agilent Technologies,
Version 1.171.37.35 (release 13-08-2014 CrysAlis171 .NET)
(compiled Aug 13 2014,18:06:01)
;
_computing_data_collection MAR
_computing_data_reduction
;
CrysAlisPro, Agilent Technologies,
Version 1.171.37.35 (release 13-08-2014 CrysAlis171 .NET)
(compiled Aug 13 2014,18:06:01)
;
_computing_molecular_graphics 'MERCURY (Macrae et al., 2008)'
_computing_publication_material
;

'MERCURY (Macrae et al., 2008), Platon (Spek, 2009)'



;
_computing_structure_refinement 'SHELXL-2014/7 (Sheldrick, 2014)'
_computing_structure_solution 'SHELXT (Sheldrick, 2015)'
_diffrn_ambient_temperature 297(2)
_diffrn_measured_fraction_theta_full 0.983
_diffrn_measured_fraction_theta_max 0.981
_diffrn_measurement_device_type 'MAR345 image plate'
_diffrn_measurement_method
;
'110 images, \D\F 2.5\% '
' 55 images, \D\F 2.5\% '
;
_diffrn_radiation_monochromator 'Xenocs Fox3D mirror'
_diffrn_radiation_type MoK\a
_diffrn_radiation_wavelength 0.71073
_diffrn_reflns_av_R_equivalents 0.0379
_diffrn_reflns_av_unetI/netI 0.0198
_diffrn_reflns_Laue_measured_fraction_full 0.983
_diffrn_reflns_Laue_measured_fraction_max 0.981
_diffrn_reflns_limit_h_max 12
_diffrn_reflns_limit_h_min -12
_diffrn_reflns_limit_k_max 13
_diffrn_reflns_limit_k_min -13
_diffrn_reflns_limit_l_max 15
_diffrn_reflns_limit_l_min -15
_diffrn_reflns_number 18494
_diffrn_reflns_point_group_measured_fraction_full 0.983
_diffrn_reflns_point_group_measured_fraction_max 0.981
_diffrn_reflns_theta_full 25.242
_diffrn_reflns_theta_max 25.904
_diffrn_reflns_theta_min 3.025
_diffrn_source 'Rigaku UltraX 18 rotating anode'
_exptl_absorpt_coefficient_mu 2.533
_exptl_absorpt_correction_T_max 1.00000
_exptl_absorpt_correction_T_min 0.50646
_exptl_absorpt_correction_type multi-scan
_exptl_absorpt_process_details
;
CrysAlisPro, Agilent Technologies,
Version 1.171.37.35 (release 13-08-2014 CrysAlis171 .NET)
(compiled Aug 13 2014,18:06:01)
Empirical absorption correction using spherical harmonics,
 implemented in SCALE3 ABSPACK scaling algorithm.
;
_exptl_crystal_colour colourless
_exptl_crystal_density_diffrn 1.852
_exptl_crystal_description block
_exptl_crystal_F_000 680
_exptl_crystal_size_max 0.50
_exptl_crystal_size_mid 0.20
_exptl_crystal_size_min 0.10
_refine_diff_density_max 0.612
_refine_diff_density_min -0.487
_refine_diff_density_rms 0.082
_refine_ls_extinction_method none
_refine_ls_goodness_of_fit_ref 1.046
_refine_ls_hydrogen_treatment constr
_refine_ls_matrix_type full
_refine_ls_number_parameters 325
_refine_ls_number_reflns 4823
_refine_ls_number_restraints 0
_refine_ls_restrained_S_all 1.046
_refine_ls_R_factor_all 0.0300
_refine_ls_R_factor_gt 0.0285
_refine_ls_shift/su_max 0.002
_refine_ls_shift/su_mean 0.000
_refine_ls_structure_factor_coef Fsqd
_refine_ls_weighting_details 'w=1/[\s^2^(Fo^2^)+(0.0520P)^2^+0.5361P] where P=(Fo^2^+2Fc^2^)/3'
_refine_ls_weighting_scheme calc
_refine_ls_wR_factor_gt 0.0783
_refine_ls_wR_factor_ref 0.0795
_reflns_Friedel_coverage 0.000
_reflns_number_gt 4533
_reflns_number_total 4823
_reflns_threshold_expression 'I > 2\s(I)'
_cod_data_source_file lo5039sup1.cif
_cod_data_source_block IsI
_cod_database_code 2108296
_shelx_shelxl_version_number 2014/7
_shelx_space_group_comment
;
The symmetry employed for this shelxl refinement is uniquely defined
by the following loop, which should always be used as a source of
symmetry information in preference to the above space-group names.
They are only intended as comments.
;

loop_
_space_group_symop_operation_xyz
'x, y, z'
'-x, -y, -z'

loop_
_atom_site_label
_atom_site_type_symbol
_atom_site_fract_x
_atom_site_fract_y
_atom_site_fract_z
_atom_site_U_iso_or_equiv
_atom_site_adp_type
_atom_site_occupancy
_atom_site_site_symmetry_order
_atom_site_calc_flag
_atom_site_refinement_flags_posn
_atom_site_refinement_flags_adp
I1 I 0.75073(2) 1.06523(2) 1.05620(2) 0.05001(9) Uani 1 1 d . .
C2 C 0.7127(3) 0.8800(2) 0.9233(2) 0.0422(6) Uani 1 1 d . .
C3 C 0.8014(3) 0.8525(3) 0.8506(3) 0.0463(6) Uani 1 1 d . .
H3 H 0.8794 0.9149 0.8622 0.056 Uiso 1 1 calc R U
C4 C 0.7743(3) 0.7321(3) 0.7605(3) 0.0461(6) Uani 1 1 d . .
H4 H 0.8343 0.7140 0.7115 0.055 Uiso 1 1 calc R U
C5 C 0.6577(3) 0.6373(2) 0.7421(2) 0.0404(5) Uani 1 1 d . .
C6 C 0.5709(3) 0.6652(3) 0.8180(2) 0.0431(6) Uani 1 1 d . .
H6 H 0.4945 0.6022 0.8084 0.052 Uiso 1 1 calc R U
C7 C 0.5973(3) 0.7855(3) 0.9074(3) 0.0452(6) Uani 1 1 d . .
H7 H 0.5382 0.8037 0.9571 0.054 Uiso 1 1 calc R U
C8 C 0.6343(3) 0.5109(3) 0.6467(2) 0.0427(6) Uani 1 1 d . .
H8 H 0.7038 0.4920 0.6079 0.051 Uiso 1 1 calc R U
N9 N 0.5218(2) 0.4254(2) 0.6146(2) 0.0429(5) Uani 1 1 d . .
N10 N 0.5209(2) 0.3089(2) 0.5288(2) 0.0409(5) Uani 1 1 d . .
H10 H 0.5944 0.2967 0.5043 0.049 Uiso 1 1 calc R U
C11 C 0.4040(2) 0.2133(2) 0.4826(2) 0.0381(5) Uani 1 1 d . .
O12 O 0.29362(18) 0.22760(19) 0.50696(18) 0.0528(5) Uani 1 1 d . .
C13 C 0.4186(3) 0.0880(3) 0.3979(2) 0.0370(5) Uani 1 1 d . .
C14 C 0.5060(3) 0.0774(3) 0.3231(2) 0.0430(6) Uani 1 1 d . .
H14 H 0.5636 0.1510 0.3257 0.052 Uiso 1 1 calc R U
C15 C 0.5064(3) -0.0444(3) 0.2443(3) 0.0512(7) Uani 1 1 d . .
H15 H 0.5655 -0.0501 0.1946 0.061 Uiso 1 1 calc R U
N16 N 0.4267(3) -0.1539(2) 0.2359(2) 0.0530(6) Uani 1 1 d . .
C17 C 0.3456(3) -0.1429(3) 0.3096(3) 0.0485(6) Uani 1 1 d . .
H17 H 0.2909 -0.2185 0.3061 0.058 Uiso 1 1 calc R U
C18 C 0.3372(3) -0.0261(3) 0.3913(2) 0.0422(5) Uani 1 1 d . .
H18 H 0.2783 -0.0239 0.4408 0.051 Uiso 1 1 calc R U
I21 I 0.30846(2) 0.57424(2) 1.04111(2) 0.05183(9) Uani 1 1 d . .
C22 C 0.2142(3) 0.3858(2) 0.9169(2) 0.0424(6) Uani 1 1 d . .
C23 C 0.0896(3) 0.3231(3) 0.9238(3) 0.0531(7) Uani 1 1 d . .
H23 H 0.0476 0.3640 0.9825 0.064 Uiso 1 1 calc R U
C24 C 0.0278(3) 0.1982(3) 0.8420(3) 0.0502(6) Uani 1 1 d . .
H24 H -0.0562 0.1558 0.8461 0.060 Uiso 1 1 calc R U
C25 C 0.0903(3) 0.1362(2) 0.7542(2) 0.0399(5) Uani 1 1 d . .
C26 C 0.2140(3) 0.2023(3) 0.7478(2) 0.0445(6) Uani 1 1 d . .
H26 H 0.2557 0.1625 0.6884 0.053 Uiso 1 1 calc R U
C27 C 0.2759(3) 0.3264(3) 0.8282(3) 0.0474(6) Uani 1 1 d . .
H27 H 0.3585 0.3698 0.8229 0.057 Uiso 1 1 calc R U
C28 C 0.0245(3) 0.0038(3) 0.6719(2) 0.0424(6) Uani 1 1 d . .
H28 H -0.0653 -0.0317 0.6706 0.051 Uiso 1 1 calc R U
N29 N 0.0874(2) -0.0646(2) 0.6017(2) 0.0421(5) Uani 1 1 d . .
N30 N 0.0096(2) -0.1865(2) 0.5276(2) 0.0415(5) Uani 1 1 d . .
H30 H -0.0781 -0.2057 0.5219 0.050 Uiso 1 1 calc R U
C31 C 0.0719(2) -0.2751(2) 0.4644(2) 0.0370(5) Uani 1 1 d . .
O32 O 0.19617(19) -0.25530(18) 0.46947(19) 0.0502(4) Uani 1 1 d . .
C33 C -0.0217(3) -0.4033(2) 0.3864(2) 0.0369(5) Uani 1 1 d . .
C34 C -0.1380(3) -0.4579(3) 0.4125(2) 0.0437(6) Uani 1 1 d . .
H34 H -0.1664 -0.4118 0.4785 0.052 Uiso 1 1 calc R U
C35 C -0.2109(3) -0.5820(3) 0.3387(3) 0.0508(6) Uani 1 1 d . .
H35 H -0.2879 -0.6176 0.3576 0.061 Uiso 1 1 calc R U
N36 N -0.1774(3) -0.6537(2) 0.2421(2) 0.0559(6) Uani 1 1 d . .
C37 C -0.0679(3) -0.5995(3) 0.2164(3) 0.0551(7) Uani 1 1 d . .
H37 H -0.0443 -0.6468 0.1481 0.066 Uiso 1 1 calc R U
C38 C 0.0128(3) -0.4768(3) 0.2852(2) 0.0463(6) Uani 1 1 d . .
H38 H 0.0894 -0.4441 0.2639 0.056 Uiso 1 1 calc R U

loop_
_atom_site_aniso_label
_atom_site_aniso_U_11
_atom_site_aniso_U_22
_atom_site_aniso_U_33
_atom_site_aniso_U_23
_atom_site_aniso_U_13
_atom_site_aniso_U_12
I1 0.05518(13) 0.03297(12) 0.04734(13) 0.00046(8) 0.01112(9) 0.00340(8)
C2 0.0450(14) 0.0303(12) 0.0396(13) 0.0035(10) 0.0042(11) 0.0048(10)
C3 0.0425(13) 0.0338(13) 0.0534(16) 0.0090(11) 0.0108(12) -0.0005(10)
C4 0.0453(14) 0.0381(13) 0.0477(15) 0.0072(11) 0.0147(11) 0.0049(11)
C5 0.0408(13) 0.0311(12) 0.0405(14) 0.0063(11) 0.0058(10) 0.0044(10)
C6 0.0394(13) 0.0342(13) 0.0463(15) 0.0066(11) 0.0097(11) 0.0013(10)
C7 0.0444(14) 0.0375(13) 0.0466(15) 0.0054(11) 0.0162(11) 0.0068(11)
C8 0.0431(13) 0.0344(13) 0.0430(14) 0.0059(11) 0.0114(11) 0.0057(10)
N9 0.0409(11) 0.0315(11) 0.0432(12) -0.0002(9) 0.0089(9) 0.0057(9)
N10 0.0348(11) 0.0326(11) 0.0451(11) 0.0016(9) 0.0115(9) 0.0063(9)
C11 0.0332(11) 0.0343(12) 0.0402(13) 0.0073(10) 0.0084(10) 0.0049(9)
O12 0.0364(9) 0.0470(10) 0.0622(12) 0.0023(9) 0.0183(9) 0.0067(8)
C13 0.0318(11) 0.0329(13) 0.0380(13) 0.0071(10) 0.0033(9) 0.0046(9)
C14 0.0462(14) 0.0352(13) 0.0427(14) 0.0082(11) 0.0159(11) 0.0024(10)
C15 0.0587(16) 0.0409(15) 0.0481(16) 0.0061(12) 0.0221(13) 0.0066(12)
N16 0.0642(15) 0.0326(11) 0.0477(13) -0.0012(10) 0.0149(12) 0.0052(11)
C17 0.0506(15) 0.0341(13) 0.0506(16) 0.0097(12) 0.0083(12) -0.0011(11)
C18 0.0394(12) 0.0385(13) 0.0432(14) 0.0099(11) 0.0120(10) 0.0024(10)
I21 0.05536(13) 0.03383(12) 0.04794(13) 0.00012(8) 0.00365(9) 0.00371(8)
C22 0.0434(13) 0.0329(13) 0.0386(13) 0.0030(10) 0.0038(10) 0.0052(10)
C23 0.0574(17) 0.0446(15) 0.0488(16) 0.0035(12) 0.0230(13) 0.0067(13)
C24 0.0482(15) 0.0400(14) 0.0519(16) 0.0041(12) 0.0200(12) -0.0013(11)
C25 0.0389(12) 0.0338(13) 0.0384(13) 0.0053(10) 0.0071(10) 0.0052(10)
C26 0.0414(13) 0.0383(14) 0.0433(14) 0.0026(11) 0.0127(11) 0.0050(11)
C27 0.0404(13) 0.0400(14) 0.0504(15) 0.0051(11) 0.0117(11) 0.0029(11)
C28 0.0372(12) 0.0358(13) 0.0440(14) 0.0058(11) 0.0083(10) 0.0013(10)
N29 0.0357(10) 0.0312(11) 0.0433(12) 0.0001(9) 0.0050(9) -0.0009(8)
N30 0.0306(10) 0.0312(11) 0.0490(12) 0.0018(9) 0.0084(9) -0.0001(8)
C31 0.0343(12) 0.0346(12) 0.0388(12) 0.0098(10) 0.0112(10) 0.0042(9)
O32 0.0352(9) 0.0441(10) 0.0609(11) 0.0061(8) 0.0176(8) 0.0022(8)
C33 0.0345(12) 0.0323(13) 0.0407(13) 0.0107(11) 0.0083(10) 0.0066(10)
C34 0.0433(13) 0.0350(13) 0.0466(14) 0.0090(11) 0.0136(11) 0.0019(11)
C35 0.0497(15) 0.0380(14) 0.0552(17) 0.0118(12) 0.0103(13) -0.0019(12)
N36 0.0615(16) 0.0351(12) 0.0516(14) 0.0020(10) 0.0039(12) 0.0001(11)
C37 0.0619(18) 0.0457(16) 0.0435(15) 0.0007(12) 0.0124(13) 0.0087(14)
C38 0.0450(14) 0.0447(14) 0.0422(14) 0.0080(11) 0.0140(11) 0.0050(11)

loop_
_atom_type_symbol
_atom_type_description
_atom_type_scat_dispersion_real
_atom_type_scat_dispersion_imag
_atom_type_scat_source
C C 0.0033 0.0016 'International Tables Vol C Tables 4.2.6.8 and 6.1.1.4'
H H 0.0000 0.0000 'International Tables Vol C Tables 4.2.6.8 and 6.1.1.4'
N N 0.0061 0.0033 'International Tables Vol C Tables 4.2.6.8 and 6.1.1.4'
O O 0.0106 0.0060 'International Tables Vol C Tables 4.2.6.8 and 6.1.1.4'
I I -0.4742 1.8119 'International Tables Vol C Tables 4.2.6.8 and 6.1.1.4'

loop_
_geom_angle_atom_site_label_1
_geom_angle_atom_site_label_2
_geom_angle_atom_site_label_3
_geom_angle
C3 C2 C7 120.0(2)
C3 C2 I1 119.7(2)
C7 C2 I1 120.3(2)
C2 C3 C4 120.0(3)
C2 C3 H3 120.0
C4 C3 H3 120.0
C3 C4 C5 120.7(3)
C3 C4 H4 119.7
C5 C4 H4 119.7
C6 C5 C4 118.8(2)
C6 C5 C8 122.4(2)
C4 C5 C8 118.8(2)
C7 C6 C5 120.6(2)
C7 C6 H6 119.7
C5 C6 H6 119.7
C6 C7 C2 120.0(2)
C6 C7 H7 120.0
C2 C7 H7 120.0
N9 C8 C5 122.5(2)
N9 C8 H8 118.8
C5 C8 H8 118.8
C8 N9 N10 114.7(2)
C11 N10 N9 120.0(2)
C11 N10 H10 120.0
N9 N10 H10 120.0
O12 C11 N10 123.2(2)
O12 C11 C13 121.5(2)
N10 C11 C13 115.3(2)
C14 C13 C18 117.6(2)
C14 C13 C11 124.3(2)
C18 C13 C11 118.1(2)
C15 C14 C13 119.1(2)
C15 C14 H14 120.5
C13 C14 H14 120.5
N16 C15 C14 123.6(3)
N16 C15 H15 118.2
C14 C15 H15 118.2
C17 N16 C15 116.8(2)
N16 C17 C18 124.2(3)
N16 C17 H17 117.9
C18 C17 H17 117.9
C17 C18 C13 118.7(2)
C17 C18 H18 120.6
C13 C18 H18 120.6
C23 C22 C27 120.6(2)
C23 C22 I21 119.4(2)
C27 C22 I21 120.0(2)
C22 C23 C24 119.4(3)
C22 C23 H23 120.3
C24 C23 H23 120.3
C25 C24 C23 120.7(3)
C25 C24 H24 119.7
C23 C24 H24 119.7
C26 C25 C24 118.8(2)
C26 C25 C28 122.0(2)
C24 C25 C28 119.2(2)
C27 C26 C25 120.9(3)
C27 C26 H26 119.5
C25 C26 H26 119.5
C26 C27 C22 119.6(3)
C26 C27 H27 120.2
C22 C27 H27 120.2
N29 C28 C25 121.6(2)
N29 C28 H28 119.2
C25 C28 H28 119.2
C28 N29 N30 114.4(2)
C31 N30 N29 119.7(2)
C31 N30 H30 120.2
N29 N30 H30 120.2
O32 C31 N30 123.8(2)
O32 C31 C33 120.8(2)
N30 C31 C33 115.4(2)
C38 C33 C34 117.3(2)
C38 C33 C31 118.7(2)
C34 C33 C31 123.9(2)
C35 C34 C33 119.0(3)
C35 C34 H34 120.5
C33 C34 H34 120.5
N36 C35 C34 124.0(3)
N36 C35 H35 118.0
C34 C35 H35 118.0
C37 N36 C35 116.6(3)
N36 C37 C38 123.9(3)
N36 C37 H37 118.1
C38 C37 H37 118.1
C37 C38 C33 119.2(3)
C37 C38 H38 120.4
C33 C38 H38 120.4

loop_
_geom_bond_atom_site_label_1
_geom_bond_atom_site_label_2
_geom_bond_distance
I1 C2 2.098(3)
C2 C3 1.378(4)
C2 C7 1.396(4)
C3 C4 1.382(4)
C3 H3 0.9300
C4 C5 1.398(4)
C4 H4 0.9300
C5 C6 1.393(4)
C5 C8 1.460(4)
C6 C7 1.377(4)
C6 H6 0.9300
C7 H7 0.9300
C8 N9 1.276(4)
C8 H8 0.9300
N9 N10 1.375(3)
N10 C11 1.358(3)
N10 H10 0.8600
C11 O12 1.219(3)
C11 C13 1.487(3)
C13 C14 1.386(4)
C13 C18 1.391(4)
C14 C15 1.384(4)
C14 H14 0.9300
C15 N16 1.333(4)
C15 H15 0.9300
N16 C17 1.326(4)
C17 C18 1.382(4)
C17 H17 0.9300
C18 H18 0.9300
I21 C22 2.105(3)
C22 C23 1.383(4)
C22 C27 1.385(4)
C23 C24 1.392(4)
C23 H23 0.9300
C24 C25 1.391(4)
C24 H24 0.9300
C25 C26 1.390(4)
C25 C28 1.461(4)
C26 C27 1.381(4)
C26 H26 0.9300
C27 H27 0.9300
C28 N29 1.278(4)
C28 H28 0.9300
N29 N30 1.382(3)
N30 C31 1.348(3)
N30 H30 0.8600
C31 O32 1.222(3)
C31 C33 1.494(3)
C33 C38 1.388(4)
C33 C34 1.391(4)
C34 C35 1.384(4)
C34 H34 0.9300
C35 N36 1.332(4)
C35 H35 0.9300
N36 C37 1.330(4)
C37 C38 1.385(4)
C37 H37 0.9300
C38 H38 0.9300

loop_
_geom_torsion_atom_site_label_1
_geom_torsion_atom_site_label_2
_geom_torsion_atom_site_label_3
_geom_torsion_atom_site_label_4
_geom_torsion
C7 C2 C3 C4 1.3(4)
I1 C2 C3 C4 -177.9(2)
C2 C3 C4 C5 -0.1(4)
C3 C4 C5 C6 -1.5(4)
C3 C4 C5 C8 -179.2(3)
C4 C5 C6 C7 1.9(4)
C8 C5 C6 C7 179.6(3)
C5 C6 C7 C2 -0.8(4)
C3 C2 C7 C6 -0.9(4)
I1 C2 C7 C6 178.3(2)
C6 C5 C8 N9 11.5(4)
C4 C5 C8 N9 -170.9(3)
C5 C8 N9 N10 -176.0(2)
C8 N9 N10 C11 -176.1(2)
N9 N10 C11 O12 5.6(4)
N9 N10 C11 C13 -175.1(2)
O12 C11 C13 C14 147.1(3)
N10 C11 C13 C14 -32.2(4)
O12 C11 C13 C18 -31.5(4)
N10 C11 C13 C18 149.2(2)
C18 C13 C14 C15 1.3(4)
C11 C13 C14 C15 -177.3(3)
C13 C14 C15 N16 -0.1(5)
C14 C15 N16 C17 -1.3(5)
C15 N16 C17 C18 1.4(5)
N16 C17 C18 C13 -0.2(5)
C14 C13 C18 C17 -1.2(4)
C11 C13 C18 C17 177.5(2)
C27 C22 C23 C24 1.3(5)
I21 C22 C23 C24 -179.6(2)
C22 C23 C24 C25 0.2(5)
C23 C24 C25 C26 -1.5(5)
C23 C24 C25 C28 178.3(3)
C24 C25 C26 C27 1.3(4)
C28 C25 C26 C27 -178.5(3)
C25 C26 C27 C22 0.2(5)
C23 C22 C27 C26 -1.5(4)
I21 C22 C27 C26 179.4(2)
C26 C25 C28 N29 10.7(4)
C24 C25 C28 N29 -169.1(3)
C25 C28 N29 N30 -178.5(2)
C28 N29 N30 C31 -168.7(2)
N29 N30 C31 O32 1.2(4)
N29 N30 C31 C33 -179.5(2)
O32 C31 C33 C38 -28.3(4)
N30 C31 C33 C38 152.5(3)
O32 C31 C33 C34 147.7(3)
N30 C31 C33 C34 -31.5(4)
C38 C33 C34 C35 1.3(4)
C31 C33 C34 C35 -174.8(3)
C33 C34 C35 N36 -0.6(5)
C34 C35 N36 C37 -0.9(5)
C35 N36 C37 C38 1.8(5)
N36 C37 C38 C33 -1.1(5)
C34 C33 C38 C37 -0.4(4)
C31 C33 C38 C37 175.8(3)
